data_1566318
loop_
_publ_author_name
'Oladipo, Segun D.'
'Omondi, Bernard'

_publ_section_title
;
 N,N&#x2032;-Diarylformamidine Dithiocarbamate Ag(I) Cluster and
 Coordination Polymer
;
_journal_issue 1
_journal_name_full Molbank
_journal_page_first M1327
_journal_paper_doi 10.3390/M1327
_journal_volume 2022
_journal_year 2022
_chemical_formula_moiety 'C40 H46 Ag2 N4 S4'
_chemical_formula_sum 'C40 H46 Ag2 N4 S4'
_chemical_formula_weight 926.79
_space_group_crystal_system triclinic
_space_group_IT_number 2
_space_group_name_Hall '-P 1'
_space_group_name_H-M_alt 'P -1'
_atom_sites_solution_hydrogens geom
_atom_sites_solution_primary direct
_audit_creation_date 2018-05-23
_audit_creation_method
;
Olex2 1.2
(compiled 2017.03.28 svn.r3405 for OlexSys, GUI svn.r5337)
;
_cell_angle_alpha 77.7000(10)
_cell_angle_beta 87.359(2)
_cell_angle_gamma 83.158(3)
_cell_formula_units_Z 2
_cell_length_a 8.1650(5)
_cell_length_b 15.5778(9)
_cell_length_c 16.2365(10)
_cell_measurement_reflns_used 7300
_cell_measurement_temperature 100(2)
_cell_measurement_theta_max 28.34
_cell_measurement_theta_min 2.69
_cell_volume 2002.9(2)
_computing_cell_refinement 'COSMO (Bruker, V1.61, 2009)'
_computing_data_collection 'COSMO (Bruker, V1.61, 2009)'
_computing_data_reduction 'SAINT (Bruker)'
_computing_molecular_graphics 'Olex2 (Dolomanov et al., 2009)'
_computing_publication_material 'Olex2 (Dolomanov et al., 2009)'
_computing_structure_refinement 'ShelXL (Sheldrick, 2015)'
_computing_structure_solution 'ShelXS-2013 (Sheldrick, 2008)'
_diffrn_ambient_temperature 100.15
_diffrn_detector 'Bruker APEX2 area detector'
_diffrn_detector_area_resol_mean 7.9
_diffrn_detector_type 'CCD area detector'
_diffrn_measured_fraction_theta_full 0.990
_diffrn_measured_fraction_theta_max 0.989
_diffrn_measurement_device 'three-circle diffractometer'
_diffrn_measurement_device_type 'Bruker SMART APEX2 area detector'
_diffrn_measurement_method '\f and \w scans'
_diffrn_radiation_monochromator graphite
_diffrn_radiation_probe x-ray
_diffrn_radiation_type MoK\a
_diffrn_radiation_wavelength 0.71073
_diffrn_reflns_av_R_equivalents 0.0464
_diffrn_reflns_av_unetI/netI 0.0512
_diffrn_reflns_Laue_measured_fraction_full 0.990
_diffrn_reflns_Laue_measured_fraction_max 0.989
_diffrn_reflns_limit_h_max 10
_diffrn_reflns_limit_h_min -9
_diffrn_reflns_limit_k_max 18
_diffrn_reflns_limit_k_min -19
_diffrn_reflns_limit_l_max 12
_diffrn_reflns_limit_l_min -20
_diffrn_reflns_number 16344
_diffrn_reflns_point_group_measured_fraction_full 0.990
_diffrn_reflns_point_group_measured_fraction_max 0.989
_diffrn_reflns_theta_full 25.242
_diffrn_reflns_theta_max 26.999
_diffrn_reflns_theta_min 1.655
_diffrn_source 'sealed X-ray tube'
_diffrn_source_current 20
_diffrn_source_type 'sealed X-ray tube'
_diffrn_source_voltage 40
_diffrn_standards_number 0
_exptl_absorpt_coefficient_mu 1.220
_exptl_absorpt_correction_T_max 0.7457
_exptl_absorpt_correction_T_min 0.6834
_exptl_absorpt_correction_type multi-scan
_exptl_absorpt_process_details 'SADABS (Bruker)'
_exptl_crystal_colour yellow
_exptl_crystal_colour_primary yellow
_exptl_crystal_density_diffrn 1.537
_exptl_crystal_description block
_exptl_crystal_F_000 944
_exptl_crystal_recrystallization_method 'The material was recrystallised from DCM by slow evaporation'
_exptl_crystal_size_max 0.32
_exptl_crystal_size_mid 0.19
_exptl_crystal_size_min 0.11
_refine_diff_density_max 1.551
_refine_diff_density_min -0.879
_refine_diff_density_rms 0.118
_refine_ls_extinction_method none
_refine_ls_goodness_of_fit_ref 0.983
_refine_ls_hydrogen_treatment constr
_refine_ls_matrix_type full
_refine_ls_number_parameters 474
_refine_ls_number_reflns 8657
_refine_ls_number_restraints 7
_refine_ls_restrained_S_all 0.984
_refine_ls_R_factor_all 0.0610
_refine_ls_R_factor_gt 0.0418
_refine_ls_shift/su_max 0.001
_refine_ls_shift/su_mean 0.000
_refine_ls_structure_factor_coef Fsqd
_refine_ls_weighting_details 'w=1/[\s^2^(Fo^2^)+(0.0739P)^2^] where P=(Fo^2^+2Fc^2^)/3'
_refine_ls_weighting_scheme calc
_refine_ls_wR_factor_gt 0.1110
_refine_ls_wR_factor_ref 0.1196
_reflns_Friedel_coverage 0.000
_reflns_number_gt 6302
_reflns_number_total 8657
_reflns_threshold_expression 'I > 2\s(I)'
_cod_data_source_file s9.cif
_cod_data_source_block 18zs_boo_so10_0m
_cod_database_code 1566318
_shelx_shelxl_version_number 2016/6
_shelx_space_group_comment
;
The symmetry employed for this shelxl refinement is uniquely defined
by the following loop, which should always be used as a source of
symmetry information in preference to the above space-group names.
They are only intended as comments.
;
_shelx_estimated_absorpt_t_max 0.878
_shelx_estimated_absorpt_t_min 0.696
_olex2_refinement_description
;
1. Fixed Uiso
 At 1.2 times of:
  All C(H) groups
 At 1.5 times of:
  All C(H,H,H) groups
2. Rigid bond restraints
 Ag2, S3
 with sigma for 1-2 distances of 0.001 and sigma for 1-3 distances of 0.001
 C40, S2
 with sigma for 1-2 distances of 0.001 and sigma for 1-3 distances of 0.001
3. Uiso/Uaniso restraints and constraints
Uanis(C42) \\sim Ueq: with sigma of 0.01 and sigma for terminal atoms of 0.02
4. Others
 Sof(C41)=Sof(H41A)=Sof(H41B)=Sof(H41C)=1-FVAR(1)
 Sof(C42)=Sof(H42A)=Sof(H42B)=Sof(H42C)=FVAR(1)
5.a Aromatic/amide H refined with riding coordinates:
 C10(H10), C14(H14), C35(H35), C25(H25), C3(H3), C30(H30), C33(H33), C16(H16),
 C5(H5), C23(H23)
5.b Idealised Me refined as rotating group:
 C7(H7A,H7B,H7C), C18(H18A,H18B,H18C), C9(H9A,H9B,H9C), C20(H20A,H20B,H20C),
 C37(H37A,H37B,H37C), C19(H19A,H19B,H19C), C27(H27A,H27B,H27C), C29(H29A,H29B,
 H29C), C39(H39A,H39B,H39C), C38(H38A,H38B,H38C), C8(H8A,H8B,H8C), C42(H42A,
 H42B,H42C), C41(H41A,H41B,H41C)
;
_olex2_diffrn_ambient_temperature_device 'an Oxford Cryosystems'
_olex2_exptl_crystal_mounting_method 'The crystal was mounted on a MITIGEN holder in paratone oil'
_olex2_submission_special_instructions 'No special instructions were received'

loop_
_space_group_symop_operation_xyz
'x, y, z'
'-x, -y, -z'

loop_
_atom_site_label
_atom_site_type_symbol
_atom_site_fract_x
_atom_site_fract_y
_atom_site_fract_z
_atom_site_U_iso_or_equiv
_atom_site_adp_type
_atom_site_occupancy
_atom_site_site_symmetry_order
_atom_site_calc_flag
_atom_site_refinement_flags_posn
_atom_site_refinement_flags_adp
_atom_site_refinement_flags_occupancy
_atom_site_disorder_assembly
_atom_site_disorder_group
Ag1 Ag 0.97408(4) 0.05297(2) 0.41635(2) 0.03269(10) Uani 1 1 d . . . . .
Ag2 Ag 0.33422(4) 0.01552(2) 0.47117(2) 0.04038(11) Uani 1 1 d . U . . .
S3 S 1.14597(12) 0.16219(6) 0.45204(6) 0.0288(2) Uani 1 1 d . U . . .
S2 S 0.66613(14) 0.11199(7) 0.40813(6) 0.0418(3) Uani 1 1 d . U . . .
S1 S 0.44516(15) 0.01908(8) 0.32312(6) 0.0441(3) Uani 1 1 d . . . . .
N4 N 1.0377(4) 0.32659(19) 0.68030(18) 0.0277(7) Uani 1 1 d . . . . .
N3 N 1.0889(3) 0.24313(18) 0.57844(17) 0.0235(6) Uani 1 1 d . . . . .
N1 N 0.6423(5) 0.1638(2) 0.0954(2) 0.0402(8) Uani 1 1 d . . . . .
C34 C 0.9992(7) 0.3107(3) 0.2395(3) 0.0508(12) Uani 1 1 d . . . . .
C7 C 1.2415(6) 0.4087(3) 0.7626(3) 0.0453(11) Uani 1 1 d . . . . .
H7A H 1.322623 0.356979 0.762435 0.068 Uiso 1 1 calc GR . . . .
H7B H 1.285118 0.448474 0.793244 0.068 Uiso 1 1 calc GR . . . .
H7C H 1.219321 0.439812 0.704363 0.068 Uiso 1 1 calc GR . . . .
C10 C 1.0384(4) 0.2535(2) 0.6601(2) 0.0260(8) Uani 1 1 d . . . . .
H10 H 1.004520 0.204617 0.700119 0.031 Uiso 1 1 calc R . . . .
C2 C 1.0855(5) 0.3793(2) 0.8045(2) 0.0361(9) Uani 1 1 d . . . . .
C14 C 1.1467(5) 0.4487(2) 0.4216(2) 0.0315(8) Uani 1 1 d . . . . .
H14 H 1.081443 0.495904 0.386729 0.038 Uiso 1 1 calc R . . . .
C17 C 1.3395(5) 0.3117(2) 0.5260(2) 0.0295(8) Uani 1 1 d . . . . .
C40 C 0.5902(5) 0.0879(3) 0.3201(2) 0.0379(9) Uani 1 1 d . U . . .
N2 N 0.6527(4) 0.1321(2) 0.24244(19) 0.0377(8) Uani 1 1 d . . . . .
C11 C 1.0615(4) 0.1698(2) 0.5498(2) 0.0259(7) Uani 1 1 d . . . . .
C13 C 1.0689(4) 0.3810(2) 0.4729(2) 0.0254(7) Uani 1 1 d . . . . .
C18 C 0.8840(5) 0.3790(3) 0.4702(2) 0.0324(8) Uani 1 1 d . . . . .
H18A H 0.833060 0.435942 0.438708 0.049 Uiso 1 1 calc GR . . . .
H18B H 0.837909 0.367795 0.527776 0.049 Uiso 1 1 calc GR . . . .
H18C H 0.861555 0.331795 0.442257 0.049 Uiso 1 1 calc GR . . . .
C35 C 0.8333(8) 0.3348(3) 0.2484(3) 0.0574(14) Uani 1 1 d . . . . .
H35 H 0.797872 0.393745 0.253697 0.069 Uiso 1 1 calc R . . . .
C1 C 0.9861(5) 0.3345(2) 0.7640(2) 0.0320(8) Uani 1 1 d . . . . .
C12 C 1.1681(4) 0.3141(2) 0.5237(2) 0.0236(7) Uani 1 1 d . . . . .
C25 C 0.5432(6) 0.0902(3) -0.0968(2) 0.0416(10) Uani 1 1 d . . . . .
H25 H 0.591976 0.052453 -0.132166 0.050 Uiso 1 1 calc R . . . .
C15 C 1.3157(5) 0.4488(2) 0.4200(2) 0.0341(9) Uani 1 1 d . . . . .
C3 C 1.0366(6) 0.3940(3) 0.8843(3) 0.0473(11) Uani 1 1 d . . . . .
H3 H 1.102697 0.425188 0.911764 0.057 Uiso 1 1 calc R . . . .
C30 C 0.5869(5) 0.1243(3) 0.1656(2) 0.0387(10) Uani 1 1 d . . . . .
H30 H 0.499553 0.088765 0.166720 0.046 Uiso 1 1 calc R . . . .
C26 C 0.6325(5) 0.1011(3) -0.0290(3) 0.0393(10) Uani 1 1 d . . . . .
C9 C 0.7269(6) 0.2573(3) 0.7625(3) 0.0512(12) Uani 1 1 d . . . . .
H9A H 0.725290 0.281427 0.701614 0.077 Uiso 1 1 calc GR . . . .
H9B H 0.615343 0.265919 0.786535 0.077 Uiso 1 1 calc GR . . . .
H9C H 0.765534 0.193988 0.772949 0.077 Uiso 1 1 calc GR . . . .
C33 C 1.0509(6) 0.2242(3) 0.2290(3) 0.0494(11) Uani 1 1 d . . . . .
H33 H 1.165518 0.205909 0.223837 0.059 Uiso 1 1 calc R . . . .
C16 C 1.4087(5) 0.3806(3) 0.4723(2) 0.0334(9) Uani 1 1 d . . . . .
H16 H 1.525072 0.380892 0.471626 0.040 Uiso 1 1 calc R . . . .
C6 C 0.8407(6) 0.3040(3) 0.8028(3) 0.0410(10) Uani 1 1 d . . . . .
C31 C 0.7722(6) 0.1928(3) 0.2391(2) 0.0408(10) Uani 1 1 d . . . . .
C21 C 0.5586(6) 0.1538(3) 0.0241(2) 0.0399(10) Uani 1 1 d . . . . .
C20 C 1.4418(5) 0.2388(3) 0.5813(3) 0.0394(10) Uani 1 1 d . . . . .
H20A H 1.422934 0.243759 0.640206 0.059 Uiso 1 1 calc GR . . . .
H20B H 1.558593 0.242576 0.565985 0.059 Uiso 1 1 calc GR . . . .
H20C H 1.411332 0.181850 0.574152 0.059 Uiso 1 1 calc GR . . . .
C37 C 0.9934(6) 0.0763(3) 0.2062(3) 0.0445(10) Uani 1 1 d . . . . .
H37A H 0.996818 0.081297 0.144970 0.067 Uiso 1 1 calc GR . . . .
H37B H 0.915894 0.034425 0.232132 0.067 Uiso 1 1 calc GR . . . .
H37C H 1.103736 0.055099 0.228609 0.067 Uiso 1 1 calc GR . . . .
C5 C 0.7988(6) 0.3207(3) 0.8834(3) 0.0495(12) Uani 1 1 d . . . . .
H5 H 0.700272 0.301043 0.910457 0.059 Uiso 1 1 calc R . . . .
C24 C 0.3863(6) 0.1327(3) -0.1140(3) 0.0428(10) Uani 1 1 d . . . . .
C19 C 1.3958(6) 0.5214(3) 0.3614(3) 0.0494(12) Uani 1 1 d . . . . .
H19A H 1.312060 0.559782 0.325211 0.074 Uiso 1 1 calc GR . . . .
H19B H 1.480209 0.495265 0.326344 0.074 Uiso 1 1 calc GR . . . .
H19C H 1.447177 0.556245 0.394548 0.074 Uiso 1 1 calc GR . . . .
C27 C 0.8042(6) 0.0564(3) -0.0141(3) 0.0538(12) Uani 1 1 d . . . . .
H27A H 0.806235 0.012001 0.038733 0.081 Uiso 1 1 calc GR . . . .
H27B H 0.878338 0.100418 -0.010349 0.081 Uiso 1 1 calc GR . . . .
H27C H 0.840494 0.027556 -0.060895 0.081 Uiso 1 1 calc GR . . . .
C4 C 0.8945(7) 0.3643(3) 0.9247(3) 0.0533(13) Uani 1 1 d . . . . .
C29 C 0.2920(7) 0.1209(3) -0.1876(3) 0.0552(12) Uani 1 1 d . . . . .
H29A H 0.263559 0.178562 -0.225025 0.083 Uiso 1 1 calc GR . . . .
H29B H 0.190687 0.094625 -0.166957 0.083 Uiso 1 1 calc GR . . . .
H29C H 0.360204 0.081863 -0.218758 0.083 Uiso 1 1 calc GR . . . .
C22 C 0.4028(6) 0.2012(3) 0.0047(3) 0.0532(12) Uani 1 1 d . . . . .
C39 C 0.5375(7) 0.3079(3) 0.2613(3) 0.0629(15) Uani 1 1 d . . . . .
H39A H 0.506568 0.293222 0.321250 0.094 Uiso 1 1 calc GR . . . .
H39B H 0.471489 0.277943 0.229569 0.094 Uiso 1 1 calc GR . . . .
H39C H 0.517025 0.371963 0.240477 0.094 Uiso 1 1 calc GR . . . .
C23 C 0.3208(6) 0.1884(3) -0.0635(3) 0.0540(13) Uani 1 1 d . . . . .
H23 H 0.214514 0.219530 -0.075712 0.065 Uiso 1 1 calc R . . . .
C36 C 0.7154(7) 0.2783(3) 0.2499(2) 0.0494(12) Uani 1 1 d . . . . .
C38 C 1.1213(8) 0.3738(4) 0.2384(4) 0.0695(16) Uani 1 1 d . . . . .
H38A H 1.063562 0.432254 0.240188 0.104 Uiso 1 1 calc GR . . . .
H38B H 1.189520 0.377452 0.186824 0.104 Uiso 1 1 calc GR . . . .
H38C H 1.191682 0.353437 0.287663 0.104 Uiso 1 1 calc GR . . . .
C8 C 0.8443(8) 0.3805(4) 1.0123(3) 0.0753(18) Uani 1 1 d . . . . .
H8A H 0.939432 0.395835 1.038584 0.113 Uiso 1 1 calc GR . . . .
H8B H 0.806011 0.326885 1.047120 0.113 Uiso 1 1 calc GR . . . .
H8C H 0.755219 0.429285 1.007410 0.113 Uiso 1 1 calc GR . . . .
C32 C 0.9383(6) 0.1649(3) 0.2259(2) 0.0425(10) Uani 1 1 d . . . . .
S4 S 0.93849(13) 0.09767(6) 0.60837(6) 0.0343(2) Uani 1 1 d . . . . .
C42 C 0.277(4) 0.231(3) 0.0646(18) 0.099(10) Uani 0.31(3) 1 d . U P A 1
H42A H 0.256147 0.180610 0.110112 0.149 Uiso 0.31(3) 1 calc GR . P A 1
H42B H 0.174206 0.254587 0.034835 0.149 Uiso 0.31(3) 1 calc GR . P A 1
H42C H 0.317013 0.276980 0.088516 0.149 Uiso 0.31(3) 1 calc GR . P A 1
C41 C 0.3363(13) 0.2745(7) 0.0525(5) 0.046(3) Uani 0.69(3) 1 d . . P A 2
H41A H 0.314089 0.247743 0.111638 0.069 Uiso 0.69(3) 1 calc GR . P A 2
H41B H 0.234007 0.305998 0.026711 0.069 Uiso 0.69(3) 1 calc GR . P A 2
H41C H 0.418505 0.316080 0.049347 0.069 Uiso 0.69(3) 1 calc GR . P A 2

loop_
_atom_site_aniso_label
_atom_site_aniso_U_11
_atom_site_aniso_U_22
_atom_site_aniso_U_33
_atom_site_aniso_U_23
_atom_site_aniso_U_13
_atom_site_aniso_U_12
Ag1 0.0511(2) 0.02749(16) 0.02162(15) -0.00353(11) -0.00721(12) -0.01340(13)
Ag2 0.0469(2) 0.0466(2) 0.02346(16) -0.00228(13) -0.00409(13) 0.00369(15)
S3 0.0391(5) 0.0260(5) 0.0228(4) -0.0051(3) -0.0015(4) -0.0091(4)
S2 0.0571(7) 0.0450(6) 0.0204(5) -0.0039(4) -0.0080(4) 0.0041(5)
S1 0.0598(7) 0.0490(6) 0.0223(5) -0.0063(4) -0.0007(4) -0.0040(5)
N4 0.0325(17) 0.0285(16) 0.0232(15) -0.0059(12) -0.0032(12) -0.0060(13)
N3 0.0291(16) 0.0228(15) 0.0188(14) -0.0016(11) -0.0045(11) -0.0067(12)
N1 0.054(2) 0.041(2) 0.0238(17) -0.0039(14) -0.0069(15) -0.0007(17)
C34 0.077(4) 0.052(3) 0.027(2) -0.0079(19) -0.014(2) -0.016(3)
C7 0.054(3) 0.046(3) 0.043(2) -0.016(2) -0.008(2) -0.020(2)
C10 0.0289(19) 0.0277(19) 0.0200(17) 0.0004(14) -0.0031(14) -0.0058(15)
C2 0.054(3) 0.028(2) 0.027(2) -0.0056(16) -0.0048(17) -0.0083(18)
C14 0.045(2) 0.0246(19) 0.0256(19) -0.0039(15) -0.0031(16) -0.0066(16)
C17 0.032(2) 0.035(2) 0.0234(18) -0.0081(15) -0.0039(15) -0.0066(16)
C40 0.051(3) 0.038(2) 0.0204(17) -0.0046(15) -0.0064(14) 0.0140(18)
N2 0.048(2) 0.043(2) 0.0190(16) -0.0027(14) -0.0076(14) 0.0028(16)
C11 0.0293(19) 0.0236(18) 0.0250(18) -0.0040(14) -0.0053(14) -0.0043(14)
C13 0.033(2) 0.0219(18) 0.0231(17) -0.0049(14) -0.0039(14) -0.0084(15)
C18 0.033(2) 0.032(2) 0.032(2) -0.0037(16) -0.0065(16) -0.0054(16)
C35 0.097(4) 0.047(3) 0.029(2) -0.011(2) -0.007(2) -0.002(3)
C1 0.046(2) 0.0281(19) 0.0221(18) -0.0036(15) -0.0001(16) -0.0071(17)
C12 0.0325(19) 0.0231(17) 0.0178(16) -0.0047(13) -0.0022(13) -0.0120(14)
C25 0.061(3) 0.038(2) 0.023(2) -0.0017(17) -0.0036(18) -0.004(2)
C15 0.050(3) 0.031(2) 0.0261(19) -0.0095(16) 0.0061(17) -0.0187(18)
C3 0.073(3) 0.042(2) 0.031(2) -0.0118(18) -0.007(2) -0.010(2)
C30 0.047(3) 0.045(2) 0.0219(19) -0.0055(17) -0.0090(17) 0.0036(19)
C26 0.049(3) 0.037(2) 0.028(2) 0.0011(17) -0.0034(18) -0.0019(19)
C9 0.052(3) 0.057(3) 0.051(3) -0.016(2) 0.014(2) -0.026(2)
C33 0.063(3) 0.056(3) 0.029(2) -0.005(2) -0.013(2) -0.009(2)
C16 0.029(2) 0.046(2) 0.032(2) -0.0161(18) 0.0002(16) -0.0162(18)
C6 0.053(3) 0.037(2) 0.033(2) -0.0066(18) 0.0041(19) -0.012(2)
C31 0.061(3) 0.040(2) 0.0181(18) -0.0007(16) -0.0090(17) 0.000(2)
C21 0.054(3) 0.044(2) 0.0181(18) 0.0025(16) -0.0034(17) -0.004(2)
C20 0.031(2) 0.050(3) 0.038(2) -0.0065(19) -0.0107(17) -0.0036(18)
C37 0.053(3) 0.045(3) 0.032(2) -0.0009(19) -0.0061(19) -0.002(2)
C5 0.065(3) 0.046(3) 0.035(2) -0.006(2) 0.016(2) -0.010(2)
C24 0.058(3) 0.040(2) 0.026(2) 0.0039(17) -0.0072(18) -0.006(2)
C19 0.067(3) 0.045(3) 0.039(2) -0.007(2) 0.012(2) -0.028(2)
C27 0.057(3) 0.067(3) 0.036(2) -0.013(2) -0.009(2) 0.009(2)
C4 0.086(4) 0.049(3) 0.026(2) -0.0086(19) 0.006(2) -0.010(3)
C29 0.070(3) 0.056(3) 0.037(3) -0.003(2) -0.020(2) -0.002(2)
C22 0.064(3) 0.068(3) 0.023(2) -0.008(2) -0.006(2) 0.009(3)
C39 0.092(4) 0.052(3) 0.040(3) -0.012(2) -0.009(3) 0.020(3)
C23 0.052(3) 0.074(3) 0.028(2) -0.004(2) -0.008(2) 0.011(2)
C36 0.078(4) 0.048(3) 0.020(2) -0.0043(18) -0.008(2) -0.003(2)
C38 0.096(5) 0.059(3) 0.062(4) -0.025(3) -0.009(3) -0.018(3)
C8 0.115(5) 0.084(4) 0.029(3) -0.020(3) 0.012(3) -0.008(4)
C32 0.061(3) 0.043(2) 0.0202(19) 0.0027(17) -0.0099(18) -0.004(2)
S4 0.0463(6) 0.0264(5) 0.0323(5) -0.0061(4) 0.0059(4) -0.0148(4)
C42 0.101(16) 0.134(19) 0.068(13) -0.016(13) -0.026(11) -0.034(15)
C41 0.051(5) 0.056(6) 0.032(4) -0.020(3) -0.002(3) 0.014(4)

loop_
_atom_type_symbol
_atom_type_description
_atom_type_scat_dispersion_real
_atom_type_scat_dispersion_imag
_atom_type_scat_source
C C 0.0033 0.0016 'International Tables Vol C Tables 4.2.6.8 and 6.1.1.4'
H H 0.0000 0.0000 'International Tables Vol C Tables 4.2.6.8 and 6.1.1.4'
Ag Ag -0.8971 1.1015 'International Tables Vol C Tables 4.2.6.8 and 6.1.1.4'
N N 0.0061 0.0033 'International Tables Vol C Tables 4.2.6.8 and 6.1.1.4'
S S 0.1246 0.1234 'International Tables Vol C Tables 4.2.6.8 and 6.1.1.4'

loop_
_geom_angle_atom_site_label_1
_geom_angle_atom_site_label_2
_geom_angle_atom_site_label_3
_geom_angle
_geom_angle_site_symmetry_1
_geom_angle_site_symmetry_3
_geom_angle_publ_flag
Ag1 Ag1 Ag2 64.864(12) 2_756 1_655 ?
Ag1 Ag1 Ag2 60.317(12) 2_756 2_656 ?
Ag2 Ag1 Ag2 125.181(11) 1_655 2_656 ?
S3 Ag1 Ag1 88.90(2) . 2_756 ?
S3 Ag1 Ag2 53.75(2) . 1_655 ?
S3 Ag1 Ag2 123.38(2) . 2_656 ?
S3 Ag1 S2 111.97(4) . . ?
S2 Ag1 Ag1 106.79(3) . 2_756 ?
S2 Ag1 Ag2 49.43(2) . 2_656 ?
S2 Ag1 Ag2 161.71(3) . 1_655 ?
S4 Ag1 Ag1 76.33(3) 2_756 2_756 ?
S4 Ag1 Ag2 76.16(3) 2_756 1_655 ?
S4 Ag1 Ag2 90.93(2) 2_756 2_656 ?
S4 Ag1 S3 129.07(4) 2_756 . ?
S4 Ag1 S2 118.95(4) 2_756 . ?
Ag1 Ag2 Ag1 54.818(11) 1_455 2_656 ?
Ag2 Ag2 Ag1 123.744(16) 2_656 2_656 ?
Ag2 Ag2 Ag1 177.309(18) 2_656 1_455 ?
S3 Ag2 Ag1 81.29(2) 1_455 2_656 ?
S3 Ag2 Ag1 51.87(2) 1_455 1_455 ?
S3 Ag2 Ag2 126.37(3) 1_455 2_656 ?
S2 Ag2 Ag1 104.07(3) 2_656 1_455 ?
S2 Ag2 Ag1 52.10(3) 2_656 2_656 ?
S2 Ag2 Ag2 75.31(3) 2_656 2_656 ?
S2 Ag2 S3 127.12(3) 2_656 1_455 ?
S2 Ag2 S1 128.85(4) 2_656 . ?
S1 Ag2 Ag1 93.48(3) . 1_455 ?
S1 Ag2 Ag1 137.53(3) . 2_656 ?
S1 Ag2 Ag2 88.90(3) . 2_656 ?
S1 Ag2 S3 101.58(3) . 1_455 ?
Ag1 S3 Ag2 74.38(3) . 1_655 ?
C11 S3 Ag1 99.46(12) . . ?
C11 S3 Ag2 106.99(12) . 1_655 ?
Ag2 S2 Ag1 78.47(3) 2_656 . ?
C40 S2 Ag1 107.83(14) . . ?
C40 S2 Ag2 110.94(15) . 2_656 ?
C40 S1 Ag2 99.38(14) . . ?
C10 N4 C1 118.9(3) . . ?
C10 N3 C12 118.2(3) . . ?
C11 N3 C10 121.4(3) . . ?
C11 N3 C12 120.4(3) . . ?
C30 N1 C21 114.8(4) . . ?
C35 C34 C33 118.1(5) . . ?
C35 C34 C38 121.5(5) . . ?
C33 C34 C38 120.4(5) . . ?
N4 C10 N3 120.5(3) . . ?
C1 C2 C7 119.6(3) . . ?
C3 C2 C7 121.7(4) . . ?
C3 C2 C1 118.7(4) . . ?
C15 C14 C13 121.8(4) . . ?
C12 C17 C20 121.9(3) . . ?
C16 C17 C12 116.1(3) . . ?
C16 C17 C20 122.0(4) . . ?
S1 C40 S2 123.7(2) . . ?
N2 C40 S2 115.8(3) . . ?
N2 C40 S1 120.5(3) . . ?
C40 N2 C30 120.7(4) . . ?
C40 N2 C31 120.9(3) . . ?
C30 N2 C31 118.1(3) . . ?
N3 C11 S3 115.9(2) . . ?
N3 C11 S4 118.8(3) . . ?
S4 C11 S3 125.1(2) . . ?
C14 C13 C18 121.2(3) . . ?
C12 C13 C14 117.3(3) . . ?
C12 C13 C18 121.5(3) . . ?
C34 C35 C36 123.6(5) . . ?
C2 C1 N4 115.8(3) . . ?
C2 C1 C6 121.0(3) . . ?
C6 C1 N4 123.1(3) . . ?
C17 C12 N3 118.4(3) . . ?
C13 C12 N3 118.1(3) . . ?
C13 C12 C17 123.5(3) . . ?
C24 C25 C26 122.2(4) . . ?
C14 C15 C16 118.5(3) . . ?
C14 C15 C19 120.3(4) . . ?
C16 C15 C19 121.2(4) . . ?
C4 C3 C2 121.9(4) . . ?
N1 C30 N2 121.1(4) . . ?
C25 C26 C27 120.6(4) . . ?
C21 C26 C25 118.7(4) . . ?
C21 C26 C27 120.7(4) . . ?
C32 C33 C34 121.5(5) . . ?
C15 C16 C17 122.9(4) . . ?
C1 C6 C9 123.8(4) . . ?
C1 C6 C5 117.4(4) . . ?
C5 C6 C9 118.7(4) . . ?
C36 C31 N2 117.6(4) . . ?
C32 C31 N2 119.3(4) . . ?
C32 C31 C36 123.1(4) . . ?
C26 C21 N1 120.5(4) . . ?
C26 C21 C22 119.7(4) . . ?
C22 C21 N1 119.7(4) . . ?
C4 C5 C6 122.8(4) . . ?
C25 C24 C29 121.6(4) . . ?
C23 C24 C25 117.7(4) . . ?
C23 C24 C29 120.6(4) . . ?
C3 C4 C8 120.9(5) . . ?
C5 C4 C3 118.2(4) . . ?
C5 C4 C8 120.8(5) . . ?
C21 C22 C42 127.3(11) . . ?
C21 C22 C41 119.8(5) . . ?
C23 C22 C21 118.8(4) . . ?
C23 C22 C42 107.6(13) . . ?
C23 C22 C41 121.0(5) . . ?
C24 C23 C22 122.7(5) . . ?
C35 C36 C31 116.4(5) . . ?
C35 C36 C39 121.1(5) . . ?
C31 C36 C39 122.5(5) . . ?
C33 C32 C31 117.2(4) . . ?
C33 C32 C37 121.0(4) . . ?
C31 C32 C37 121.8(4) . . ?
C11 S4 Ag1 109.27(13) . 2_756 ?

loop_
_geom_bond_atom_site_label_1
_geom_bond_atom_site_label_2
_geom_bond_distance
_geom_bond_site_symmetry_2
_geom_bond_publ_flag
Ag1 Ag1 2.8829(6) 2_756 ?
Ag1 Ag2 3.1932(5) 2_656 ?
Ag1 Ag2 3.0644(5) 1_655 ?
Ag1 S3 2.5029(9) . ?
Ag1 S2 2.5716(12) . ?
Ag1 S4 2.4805(10) 2_756 ?
Ag2 Ag2 2.8581(7) 2_656 ?
Ag2 S3 2.5660(10) 1_455 ?
Ag2 S2 2.4757(11) 2_656 ?
Ag2 S1 2.5212(11) . ?
S3 C11 1.723(4) . ?
S2 C40 1.713(4) . ?
S1 C40 1.682(5) . ?
N4 C10 1.250(4) . ?
N4 C1 1.430(4) . ?
N3 C10 1.406(4) . ?
N3 C11 1.366(4) . ?
N3 C12 1.460(4) . ?
N1 C30 1.266(5) . ?
N1 C21 1.417(5) . ?
C34 C35 1.372(7) . ?
C34 C33 1.407(7) . ?
C34 C38 1.478(7) . ?
C7 C2 1.490(6) . ?
C2 C1 1.400(5) . ?
C2 C3 1.395(5) . ?
C14 C13 1.394(5) . ?
C14 C15 1.379(6) . ?
C17 C12 1.397(5) . ?
C17 C16 1.390(5) . ?
C17 C20 1.484(5) . ?
C40 N2 1.406(5) . ?
N2 C30 1.415(5) . ?
N2 C31 1.430(5) . ?
C11 S4 1.704(3) . ?
C13 C18 1.517(5) . ?
C13 C12 1.384(5) . ?
C35 C36 1.375(7) . ?
C1 C6 1.404(6) . ?
C25 C26 1.397(6) . ?
C25 C24 1.381(6) . ?
C15 C16 1.382(6) . ?
C15 C19 1.507(5) . ?
C3 C4 1.385(7) . ?
C26 C21 1.384(6) . ?
C26 C27 1.495(6) . ?
C9 C6 1.497(6) . ?
C33 C32 1.388(6) . ?
C6 C5 1.408(6) . ?
C31 C36 1.402(6) . ?
C31 C32 1.395(6) . ?
C21 C22 1.406(6) . ?
C37 C32 1.496(6) . ?
C5 C4 1.375(7) . ?
C24 C29 1.505(6) . ?
C24 C23 1.366(6) . ?
C4 C8 1.526(6) . ?
C22 C23 1.382(7) . ?
C22 C42 1.48(3) . ?
C22 C41 1.545(9) . ?
C39 C36 1.486(7) . ?

loop_
_geom_torsion_atom_site_label_1
_geom_torsion_atom_site_label_2
_geom_torsion_atom_site_label_3
_geom_torsion_atom_site_label_4
_geom_torsion
_geom_torsion_site_symmetry_1
_geom_torsion_site_symmetry_2
_geom_torsion_site_symmetry_3
_geom_torsion_site_symmetry_4
_geom_torsion_publ_flag
Ag1 S3 C11 N3 -160.6(2) . . . . ?
Ag1 S3 C11 S4 15.0(3) . . . . ?
Ag1 S2 C40 S1 115.7(2) . . . . ?
Ag1 S2 C40 N2 -66.5(3) . . . . ?
Ag2 S3 C11 N3 122.9(2) 1_655 . . . ?
Ag2 S3 C11 S4 -61.4(3) 1_655 . . . ?
Ag2 S2 C40 S1 31.5(3) 2_656 . . . ?
Ag2 S2 C40 N2 -150.6(2) 2_656 . . . ?
Ag2 S1 C40 S2 17.4(3) . . . . ?
Ag2 S1 C40 N2 -160.4(3) . . . . ?
S3 C11 S4 Ag1 33.4(3) . . . 2_756 ?
S2 C40 N2 C30 -173.6(3) . . . . ?
S2 C40 N2 C31 0.1(5) . . . . ?
S1 C40 N2 C30 4.4(5) . . . . ?
S1 C40 N2 C31 178.1(3) . . . . ?
N4 C1 C6 C9 2.1(6) . . . . ?
N4 C1 C6 C5 -176.2(4) . . . . ?
N3 C11 S4 Ag1 -151.0(2) . . . 2_756 ?
N1 C21 C22 C23 -177.9(4) . . . . ?
N1 C21 C22 C42 -29(3) . . . . ?
N1 C21 C22 C41 9.6(8) . . . . ?
C34 C35 C36 C31 -2.0(6) . . . . ?
C34 C35 C36 C39 178.9(4) . . . . ?
C34 C33 C32 C31 -4.0(6) . . . . ?
C34 C33 C32 C37 173.9(4) . . . . ?
C7 C2 C1 N4 -4.9(5) . . . . ?
C7 C2 C1 C6 178.3(4) . . . . ?
C7 C2 C3 C4 -177.9(4) . . . . ?
C10 N4 C1 C2 134.7(4) . . . . ?
C10 N4 C1 C6 -48.6(5) . . . . ?
C10 N3 C11 S3 -174.6(3) . . . . ?
C10 N3 C11 S4 9.4(4) . . . . ?
C10 N3 C12 C17 89.5(4) . . . . ?
C10 N3 C12 C13 -89.6(4) . . . . ?
C2 C1 C6 C9 178.7(4) . . . . ?
C2 C1 C6 C5 0.4(6) . . . . ?
C2 C3 C4 C5 -1.2(7) . . . . ?
C2 C3 C4 C8 179.6(5) . . . . ?
C14 C13 C12 N3 179.5(3) . . . . ?
C14 C13 C12 C17 0.4(5) . . . . ?
C14 C15 C16 C17 0.4(6) . . . . ?
C40 N2 C30 N1 180.0(4) . . . . ?
C40 N2 C31 C36 -79.6(5) . . . . ?
C40 N2 C31 C32 100.1(4) . . . . ?
N2 C31 C36 C35 178.6(3) . . . . ?
N2 C31 C36 C39 -2.3(6) . . . . ?
N2 C31 C32 C33 -175.7(3) . . . . ?
N2 C31 C32 C37 6.4(5) . . . . ?
C11 N3 C10 N4 -167.4(3) . . . . ?
C11 N3 C12 C17 -92.1(4) . . . . ?
C11 N3 C12 C13 88.8(4) . . . . ?
C13 C14 C15 C16 -1.3(5) . . . . ?
C13 C14 C15 C19 177.8(4) . . . . ?
C18 C13 C12 N3 -3.2(5) . . . . ?
C18 C13 C12 C17 177.6(3) . . . . ?
C35 C34 C33 C32 1.3(6) . . . . ?
C1 N4 C10 N3 -179.8(3) . . . . ?
C1 C2 C3 C4 1.0(7) . . . . ?
C1 C6 C5 C4 -0.6(7) . . . . ?
C12 N3 C10 N4 11.0(5) . . . . ?
C12 N3 C11 S3 7.0(4) . . . . ?
C12 N3 C11 S4 -169.0(3) . . . . ?
C12 C17 C16 C15 0.8(5) . . . . ?
C25 C26 C21 N1 177.6(4) . . . . ?
C25 C26 C21 C22 -5.7(6) . . . . ?
C25 C24 C23 C22 -2.1(7) . . . . ?
C15 C14 C13 C18 -176.4(3) . . . . ?
C15 C14 C13 C12 0.9(5) . . . . ?
C3 C2 C1 N4 176.2(4) . . . . ?
C3 C2 C1 C6 -0.6(6) . . . . ?
C30 N1 C21 C26 -107.6(5) . . . . ?
C30 N1 C21 C22 75.7(5) . . . . ?
C30 N2 C31 C36 94.2(4) . . . . ?
C30 N2 C31 C32 -86.1(4) . . . . ?
C26 C25 C24 C29 179.6(4) . . . . ?
C26 C25 C24 C23 1.6(6) . . . . ?
C26 C21 C22 C23 5.3(7) . . . . ?
C26 C21 C22 C42 154(3) . . . . ?
C26 C21 C22 C41 -167.2(7) . . . . ?
C9 C6 C5 C4 -179.0(5) . . . . ?
C33 C34 C35 C36 1.9(7) . . . . ?
C16 C17 C12 N3 179.7(3) . . . . ?
C16 C17 C12 C13 -1.2(5) . . . . ?
C6 C5 C4 C3 1.0(7) . . . . ?
C6 C5 C4 C8 -179.7(5) . . . . ?
C31 N2 C30 N1 6.2(6) . . . . ?
C21 N1 C30 N2 -176.7(4) . . . . ?
C21 C22 C23 C24 -1.4(8) . . . . ?
C20 C17 C12 N3 0.9(5) . . . . ?
C20 C17 C12 C13 180.0(4) . . . . ?
C20 C17 C16 C15 179.6(4) . . . . ?
C24 C25 C26 C21 2.2(6) . . . . ?
C24 C25 C26 C27 -177.9(4) . . . . ?
C19 C15 C16 C17 -178.7(4) . . . . ?
C27 C26 C21 N1 -2.3(6) . . . . ?
C27 C26 C21 C22 174.5(4) . . . . ?
C29 C24 C23 C22 180.0(5) . . . . ?
C36 C31 C32 C33 4.0(6) . . . . ?
C36 C31 C32 C37 -173.9(4) . . . . ?
C38 C34 C35 C36 -179.8(4) . . . . ?
C38 C34 C33 C32 -177.1(4) . . . . ?
C32 C31 C36 C35 -1.1(6) . . . . ?
C32 C31 C36 C39 178.0(4) . . . . ?
C42 C22 C23 C24 -156(2) . . . . ?
C41 C22 C23 C24 171.1(7) . . . . ?
